data_2228010
loop_
_publ_author_name
'Lough, Alan J.'
'Hicks, Justin W.'
'Valliant, John F.'
'Wilson, Alan A.'
'Vasdev, Neil'

_publ_section_title
;
 <i>N</i>-(4-Methoxyphenyl)-<i>N</i>'-(5-nitro-1,3-thiazol-2-yl)urea
;
_journal_coeditor_code SU2205
_journal_issue 9
_journal_name_full 'Acta Crystallographica Section E'
_journal_page_first o2339
_journal_paper_doi 10.1107/S1600536810032186
_journal_volume 66
_journal_year 2010
_chemical_formula_iupac 'C11 H10 N4 O4 S'
_chemical_formula_moiety 'C11 H10 N4 O4 S'
_chemical_formula_sum 'C11 H10 N4 O4 S'
_chemical_formula_weight 294.29
_chemical_melting_point 454
_chemical_name_common GL4-1046
_chemical_name_systematic
;
i>N</i>-(4-Methoxyphenyl)-<i>N</i>'-(5-nitro-1,3-thiazol-2-yl)urea
;
_space_group_IT_number 14
_symmetry_cell_setting monoclinic
_symmetry_space_group_name_Hall '-P 2yn'
_symmetry_space_group_name_H-M 'P 1 21/n 1'
_atom_sites_solution_hydrogens geom
_atom_sites_solution_primary direct
_atom_sites_solution_secondary difmap
_audit_creation_method SHELXL97
_cell_angle_alpha 90.00
_cell_angle_beta 101.622(3)
_cell_angle_gamma 90.00
_cell_formula_units_Z 4
_cell_length_a 6.8740(3)
_cell_length_b 12.5840(7)
_cell_length_c 14.6861(5)
_cell_measurement_reflns_used 3592
_cell_measurement_temperature 150.0(10)
_cell_measurement_theta_max 27.5
_cell_measurement_theta_min 2.6
_cell_volume 1244.34(10)
_computing_cell_refinement 'DENZO-SMN (Otwinowski & Minor, 1997)'
_computing_data_collection 'COLLECT (Nonius, 2002)'
_computing_data_reduction 'DENZO-SMN (Otwinowski & Minor, 1997)'
_computing_molecular_graphics 'PLATON (Spek, 2009)'
_computing_publication_material 'SHELXTL (Version 6.1; Sheldrick, 2008)'
_computing_structure_refinement 'SHELXL97 (Sheldrick, 2008)'
_computing_structure_solution 'SIR92 (Altomare <i>et al.</i>, 1994)'
_diffrn_ambient_temperature 150.0(10)
_diffrn_detector_area_resol_mean 9
_diffrn_measured_fraction_theta_full 0.992
_diffrn_measured_fraction_theta_max 0.992
_diffrn_measurement_device_type 'Nonius KappaCCD'
_diffrn_measurement_method '\f scans and \w scans with \k offsets'
_diffrn_radiation_monochromator graphite
_diffrn_radiation_type MoK\a
_diffrn_radiation_wavelength 0.71073
_diffrn_reflns_av_R_equivalents 0.0526
_diffrn_reflns_av_sigmaI/netI 0.0586
_diffrn_reflns_limit_h_max 8
_diffrn_reflns_limit_h_min -8
_diffrn_reflns_limit_k_max 16
_diffrn_reflns_limit_k_min -14
_diffrn_reflns_limit_l_max 19
_diffrn_reflns_limit_l_min -17
_diffrn_reflns_number 8106
_diffrn_reflns_theta_full 27.47
_diffrn_reflns_theta_max 27.47
_diffrn_reflns_theta_min 2.83
_exptl_absorpt_coefficient_mu 0.281
_exptl_absorpt_correction_T_max 0.948
_exptl_absorpt_correction_T_min 0.718
_exptl_absorpt_correction_type multi-scan
_exptl_absorpt_process_details '(SORTAV; Blessing, 1995)'
_exptl_crystal_colour red
_exptl_crystal_density_diffrn 1.571
_exptl_crystal_density_method 'not measured'
_exptl_crystal_description block
_exptl_crystal_F_000 608
_exptl_crystal_size_max 0.28
_exptl_crystal_size_mid 0.24
_exptl_crystal_size_min 0.22
_refine_diff_density_max 0.380
_refine_diff_density_min -0.511
_refine_ls_extinction_method none
_refine_ls_goodness_of_fit_ref 1.070
_refine_ls_hydrogen_treatment mixed
_refine_ls_matrix_type full
_refine_ls_number_parameters 190
_refine_ls_number_reflns 2825
_refine_ls_number_restraints 0
_refine_ls_restrained_S_all 1.070
_refine_ls_R_factor_all 0.0877
_refine_ls_R_factor_gt 0.0504
_refine_ls_shift/su_max 0.000
_refine_ls_shift/su_mean 0.000
_refine_ls_structure_factor_coef Fsqd
_refine_ls_weighting_details 'calc w = 1/[\s^2^(Fo^2^)+(0.0755P)^2^+0.3053P] where P=(Fo^2^+2Fc^2^)/3'
_refine_ls_weighting_scheme calc
_refine_ls_wR_factor_gt 0.1223
_refine_ls_wR_factor_ref 0.1448
_reflns_number_gt 1979
_reflns_number_total 2825
_reflns_threshold_expression I>2\s(I)
_cod_data_source_file su2205.cif
_cod_data_source_block I
_cod_original_sg_symbol_H-M 'P 21/n'
_cod_database_code 2228010
_cod_database_fobs_code 2228010

loop_
_symmetry_equiv_pos_as_xyz
'x, y, z'
'-x+1/2, y+1/2, -z+1/2'
'-x, -y, -z'
'x-1/2, -y-1/2, z-1/2'

loop_
_atom_site_type_symbol
_atom_site_label
_atom_site_fract_x
_atom_site_fract_y
_atom_site_fract_z
_atom_site_U_iso_or_equiv
_atom_site_adp_type
_atom_site_calc_flag
_atom_site_refinement_flags
_atom_site_occupancy
_atom_site_disorder_assembly
_atom_site_disorder_group
S S1 0.12900(8) 0.68571(5) 0.41433(3) 0.0246(2) Uani d . 1 . .
O O1 0.2254(2) 0.48461(14) 0.47569(10) 0.0306(4) Uani d . 1 . .
O O2 0.5006(3) 0.00530(13) 0.62455(11) 0.0340(4) Uani d . 1 . .
O O3 -0.0126(3) 0.97318(14) 0.33409(11) 0.0347(4) Uani d . 1 . .
O O4 0.0063(3) 0.82488(15) 0.25900(11) 0.0367(5) Uani d . 1 . .
N N1 0.2026(3) 0.79137(16) 0.57084(12) 0.0277(5) Uani d . 1 . .
N N2 0.2668(3) 0.61085(16) 0.58904(13) 0.0268(5) Uani d . 1 . .
H H2N 0.327(4) 0.627(2) 0.6449(19) 0.042(8) Uiso d . 1 . .
N N3 0.3514(3) 0.44014(16) 0.62860(13) 0.0253(5) Uani d . 1 . .
H H3N 0.380(4) 0.466(2) 0.6845(19) 0.037(8) Uiso d . 1 . .
N N4 0.0257(3) 0.87648(16) 0.33258(13) 0.0270(5) Uani d . 1 . .
C C1 0.0930(3) 0.82155(19) 0.41566(14) 0.0232(5) Uani d . 1 . .
C C2 0.1399(3) 0.8632(2) 0.50308(15) 0.0267(5) Uani d . 1 . .
H H2A 0.1292 0.9369 0.5153 0.032 Uiso calc R 1 . .
C C3 0.2033(3) 0.69504(18) 0.53334(15) 0.0224(5) Uani d . 1 . .
C C4 0.2790(3) 0.50759(19) 0.55815(15) 0.0243(5) Uani d . 1 . .
C C5 0.3832(3) 0.32879(18) 0.62462(15) 0.0223(5) Uani d . 1 . .
C C6 0.3583(3) 0.2717(2) 0.54193(15) 0.0245(5) Uani d . 1 . .
H H6A 0.3153 0.3064 0.4839 0.029 Uiso calc R 1 . .
C C7 0.3970(3) 0.1640(2) 0.54544(15) 0.0258(5) Uani d . 1 . .
H H7A 0.3791 0.1245 0.4892 0.031 Uiso calc R 1 . .
C C8 0.4620(3) 0.11186(19) 0.63008(15) 0.0253(5) Uani d . 1 . .
C C9 0.4842(4) 0.1688(2) 0.71214(16) 0.0281(6) Uani d . 1 . .
H H9A 0.5265 0.1342 0.7702 0.034 Uiso calc R 1 . .
C C10 0.4439(4) 0.2773(2) 0.70889(16) 0.0277(5) Uani d . 1 . .
H H10A 0.4583 0.3164 0.7651 0.033 Uiso calc R 1 . .
C C11 0.5519(4) -0.0525(2) 0.70992(17) 0.0360(6) Uani d . 1 . .
H H11A 0.5715 -0.1276 0.6965 0.054 Uiso calc R 1 . .
H H11B 0.4446 -0.0460 0.7445 0.054 Uiso calc R 1 . .
H H11C 0.6749 -0.0236 0.7472 0.054 Uiso calc R 1 . .

loop_
_atom_site_aniso_label
_atom_site_aniso_U_11
_atom_site_aniso_U_22
_atom_site_aniso_U_33
_atom_site_aniso_U_12
_atom_site_aniso_U_13
_atom_site_aniso_U_23
S1 0.0269(3) 0.0260(4) 0.0198(3) 0.0001(2) 0.0024(2) -0.0017(2)
O1 0.0405(10) 0.0273(10) 0.0225(9) 0.0016(8) 0.0028(7) -0.0024(7)
O2 0.0482(11) 0.0242(9) 0.0304(9) 0.0047(8) 0.0097(8) 0.0018(7)
O3 0.0418(11) 0.0279(10) 0.0335(10) 0.0046(8) 0.0057(8) 0.0080(8)
O4 0.0450(11) 0.0437(12) 0.0193(8) 0.0073(9) 0.0015(7) -0.0019(8)
N1 0.0368(12) 0.0251(11) 0.0214(10) 0.0020(9) 0.0059(8) -0.0009(8)
N2 0.0352(12) 0.0240(11) 0.0205(10) 0.0011(9) 0.0040(8) -0.0033(9)
N3 0.0315(11) 0.0238(11) 0.0204(10) 0.0003(9) 0.0048(8) -0.0014(9)
N4 0.0239(11) 0.0318(12) 0.0250(10) 0.0008(9) 0.0041(8) 0.0044(9)
C1 0.0226(12) 0.0249(13) 0.0223(11) 0.0005(10) 0.0049(9) 0.0036(10)
C2 0.0310(13) 0.0242(13) 0.0246(12) 0.0003(10) 0.0046(9) -0.0005(10)
C3 0.0241(12) 0.0231(13) 0.0206(11) -0.0022(9) 0.0063(8) -0.0015(9)
C4 0.0243(12) 0.0251(13) 0.0247(12) -0.0007(10) 0.0079(9) -0.0009(10)
C5 0.0206(11) 0.0247(13) 0.0226(11) -0.0003(9) 0.0070(8) 0.0002(10)
C6 0.0233(12) 0.0285(14) 0.0219(11) 0.0006(10) 0.0051(9) 0.0007(10)
C7 0.0253(12) 0.0293(14) 0.0233(11) -0.0025(10) 0.0063(9) -0.0030(10)
C8 0.0257(12) 0.0214(12) 0.0309(12) 0.0006(10) 0.0105(9) 0.0002(10)
C9 0.0310(13) 0.0314(14) 0.0231(11) 0.0006(11) 0.0087(9) 0.0044(10)
C10 0.0338(14) 0.0273(13) 0.0235(12) 0.0006(11) 0.0097(10) -0.0020(10)
C11 0.0477(16) 0.0261(14) 0.0345(14) 0.0045(12) 0.0089(11) 0.0074(11)

loop_
_atom_type_symbol
_atom_type_description
_atom_type_scat_dispersion_real
_atom_type_scat_dispersion_imag
_atom_type_scat_source
C C 0.0033 0.0016 'International Tables Vol C Tables 4.2.6.8 and 6.1.1.4'
H H 0.0000 0.0000 'International Tables Vol C Tables 4.2.6.8 and 6.1.1.4'
N N 0.0061 0.0033 'International Tables Vol C Tables 4.2.6.8 and 6.1.1.4'
O O 0.0106 0.0060 'International Tables Vol C Tables 4.2.6.8 and 6.1.1.4'
S S 0.1246 0.1234 'International Tables Vol C Tables 4.2.6.8 and 6.1.1.4'

loop_
_geom_angle_atom_site_label_1
_geom_angle_atom_site_label_2
_geom_angle_atom_site_label_3
_geom_angle_site_symmetry_1
_geom_angle_site_symmetry_3
_geom_angle
_geom_angle_publ_flag
C3 S1 C1 . . 86.27(11) ?
C8 O2 C11 . . 117.49(19) ?
C3 N1 C2 . . 109.40(18) ?
C3 N2 C4 . . 124.68(19) ?
C3 N2 H2N . . 115.2(19) ?
C4 N2 H2N . . 118.6(19) ?
C4 N3 C5 . . 128.5(2) ?
C4 N3 H3N . . 117.8(18) ?
C5 N3 H3N . . 113.6(18) ?
O4 N4 O3 . . 122.61(19) ?
O4 N4 C1 . . 117.3(2) ?
O3 N4 C1 . . 120.09(19) ?
C2 C1 N4 . . 127.3(2) ?
C2 C1 S1 . . 112.58(17) ?
N4 C1 S1 . . 120.16(17) ?
N1 C2 C1 . . 114.6(2) ?
N1 C2 H2A . . 122.7 ?
C1 C2 H2A . . 122.7 ?
N1 C3 N2 . . 119.29(19) ?
N1 C3 S1 . . 117.15(17) ?
N2 C3 S1 . . 123.53(17) ?
O1 C4 N3 . . 126.7(2) ?
O1 C4 N2 . . 121.2(2) ?
N3 C4 N2 . . 112.05(19) ?
C10 C5 C6 . . 120.0(2) ?
C10 C5 N3 . . 116.5(2) ?
C6 C5 N3 . . 123.5(2) ?
C7 C6 C5 . . 119.0(2) ?
C7 C6 H6A . . 120.5 ?
C5 C6 H6A . . 120.5 ?
C6 C7 C8 . . 121.3(2) ?
C6 C7 H7A . . 119.4 ?
C8 C7 H7A . . 119.4 ?
O2 C8 C9 . . 124.7(2) ?
O2 C8 C7 . . 115.9(2) ?
C9 C8 C7 . . 119.4(2) ?
C8 C9 C10 . . 119.5(2) ?
C8 C9 H9A . . 120.3 ?
C10 C9 H9A . . 120.3 ?
C5 C10 C9 . . 120.8(2) ?
C5 C10 H10A . . 119.6 ?
C9 C10 H10A . . 119.6 ?
O2 C11 H11A . . 109.5 ?
O2 C11 H11B . . 109.5 ?
H11A C11 H11B . . 109.5 ?
O2 C11 H11C . . 109.5 ?
H11A C11 H11C . . 109.5 ?
H11B C11 H11C . . 109.5 ?

loop_
_geom_bond_atom_site_label_1
_geom_bond_atom_site_label_2
_geom_bond_site_symmetry_2
_geom_bond_distance
_geom_bond_publ_flag
S1 C3 . 1.723(2) ?
S1 C1 . 1.728(2) ?
O1 C4 . 1.227(3) ?
O2 C8 . 1.373(3) ?
O2 C11 . 1.431(3) ?
O3 N4 . 1.246(3) ?
O4 N4 . 1.245(2) ?
N1 C3 . 1.332(3) ?
N1 C2 . 1.349(3) ?
N2 C3 . 1.356(3) ?
N2 C4 . 1.384(3) ?
N2 H2N . 0.86(3) ?
N3 C4 . 1.353(3) ?
N3 C5 . 1.421(3) ?
N3 H3N . 0.87(3) ?
N4 C1 . 1.398(3) ?
C1 C2 . 1.364(3) ?
C2 H2A . 0.9500 ?
C5 C10 . 1.385(3) ?
C5 C6 . 1.391(3) ?
C6 C7 . 1.381(3) ?
C6 H6A . 0.9500 ?
C7 C8 . 1.397(3) ?
C7 H7A . 0.9500 ?
C8 C9 . 1.384(3) ?
C9 C10 . 1.391(3) ?
C9 H9A . 0.9500 ?
C10 H10A . 0.9500 ?
C11 H11A . 0.9800 ?
C11 H11B . 0.9800 ?
C11 H11C . 0.9800 ?

loop_
_geom_hbond_atom_site_label_D
_geom_hbond_atom_site_label_H
_geom_hbond_atom_site_label_A
_geom_hbond_site_symmetry_A
_geom_hbond_distance_DH
_geom_hbond_distance_HA
_geom_hbond_distance_DA
_geom_hbond_angle_DHA
N2 H2N O4 4_676 0.86(3) 1.97(3) 2.817(3) 168(3)
N3 H3N O3 4_676 0.87(3) 2.30(3) 3.168(2) 174(2)

loop_
_cod_related_entry_id
_cod_related_entry_database
_cod_related_entry_code
1 ChemSpider 24745785
